data_4072681
loop_
_publ_author_name
'Praetorius, Jeremy M.'
'Kotyk, Matthew W.'
'Webb, Jonathan D.'
'Wang, Ruiyao'
'Crudden, Cathleen M.'

_publ_section_title
;
 Rhodium N-Heterocyclic Carbene Carboxylato Complexes:&#x00A0; Synthesis,
 Structure Determination, and Catalytic Activity in the Hydroformylation
 of Alkenes
;
_journal_issue 4
_journal_name_full Organometallics
_journal_page_first 1057
_journal_paper_doi 10.1021/om060942y
_journal_volume 26
_journal_year 2007
_chemical_formula_sum 'C31 H39 N2 O4 Rh'
_chemical_formula_weight 606.55
_chemical_name_systematic
; 
 ? 
;
_space_group_IT_number 11
_symmetry_cell_setting monoclinic
_symmetry_space_group_name_Hall '-P 2yb'
_symmetry_space_group_name_H-M 'P 1 21/m 1'
_atom_sites_solution_hydrogens geom
_atom_sites_solution_primary direct
_atom_sites_solution_secondary difmap
_audit_creation_method SHELXL-97
_cell_angle_alpha 90.00
_cell_angle_beta 111.0870(10)
_cell_angle_gamma 90.00
_cell_formula_units_Z 2
_cell_length_a 9.5386(8)
_cell_length_b 17.4011(15)
_cell_length_c 9.7950(9)
_cell_measurement_temperature 180(2)
_cell_volume 1516.9(2)
_computing_cell_refinement 'Bruker SMART'
_computing_data_collection 'Bruker SMART'
_computing_data_reduction 'Bruker SHELXTL'
_computing_molecular_graphics 'Bruker SHELXTL'
_computing_publication_material 'Bruker SHELXTL'
_computing_structure_refinement 'SHELXL-97 (Sheldrick, 1997)'
_computing_structure_solution 'SHELXS-97 (Sheldrick, 1990)'
_diffrn_ambient_temperature 180(2)
_diffrn_measured_fraction_theta_full 0.999
_diffrn_measured_fraction_theta_max 0.999
_diffrn_measurement_device_type 'CCD area detector'
_diffrn_measurement_method 'phi and omega scans'
_diffrn_radiation_monochromator graphite
_diffrn_radiation_source 'fine-focus sealed tube'
_diffrn_radiation_type MoK\a
_diffrn_radiation_wavelength 0.71073
_diffrn_reflns_av_R_equivalents 0.0209
_diffrn_reflns_av_sigmaI/netI 0.0179
_diffrn_reflns_limit_h_max 11
_diffrn_reflns_limit_h_min -11
_diffrn_reflns_limit_k_max 19
_diffrn_reflns_limit_k_min -20
_diffrn_reflns_limit_l_max 11
_diffrn_reflns_limit_l_min -11
_diffrn_reflns_number 8984
_diffrn_reflns_theta_full 25.00
_diffrn_reflns_theta_max 25.00
_diffrn_reflns_theta_min 2.29
_exptl_absorpt_coefficient_mu 0.599
_exptl_absorpt_correction_T_max 1.0000
_exptl_absorpt_correction_T_min 0.8159
_exptl_absorpt_correction_type 'Empirical (Bruker SADABS)'
_exptl_crystal_colour yellow
_exptl_crystal_density_diffrn 1.328
_exptl_crystal_density_method 'not measured'
_exptl_crystal_description block
_exptl_crystal_F_000 632
_exptl_crystal_size_max 0.40
_exptl_crystal_size_mid 0.30
_exptl_crystal_size_min 0.20
_refine_diff_density_max 0.558
_refine_diff_density_min -0.498
_refine_diff_density_rms 0.058
_refine_ls_extinction_method none
_refine_ls_goodness_of_fit_ref 1.000
_refine_ls_hydrogen_treatment mixed
_refine_ls_matrix_type full
_refine_ls_number_parameters 264
_refine_ls_number_reflns 2765
_refine_ls_number_restraints 8
_refine_ls_restrained_S_all 1.002
_refine_ls_R_factor_all 0.0299
_refine_ls_R_factor_gt 0.0277
_refine_ls_shift/su_max 0.000
_refine_ls_shift/su_mean 0.000
_refine_ls_structure_factor_coef Fsqd
_refine_ls_weighting_details 'calc w=1/[\s^2^(Fo^2^)+(0.0522P)^2^+0.3985P] where P=(Fo^2^+2Fc^2^)/3'
_refine_ls_weighting_scheme calc
_refine_ls_wR_factor_gt 0.0716
_refine_ls_wR_factor_ref 0.0729
_reflns_number_gt 2573
_reflns_number_total 2765
_reflns_threshold_expression >2sigma(I)
_cod_data_source_file om060942ysi20061012_090249.cif
_cod_data_source_block cc12
_cod_depositor_comments
;
The following automatic conversions were performed:

'_symmetry_cell_setting' value 'Monoclinic' changed to 'monoclinic'
according to /home/saulius/struct/CIF-dictionaries/cif_core.dic
dictionary named 'cif_core.dic' version 2.4.1 from 2010-06-29.

Automatic conversion script
Id: cif_fix_values 1715 2011-07-08 13:25:40Z adriana 
;
_cod_original_sg_symbol_H-M P2(1)/m
_cod_database_code 4072681

loop_
_symmetry_equiv_pos_as_xyz
'x, y, z'
'-x, y+1/2, -z'
'-x, -y, -z'
'x, -y-1/2, z'

loop_
_atom_site_label
_atom_site_type_symbol
_atom_site_fract_x
_atom_site_fract_y
_atom_site_fract_z
_atom_site_U_iso_or_equiv
_atom_site_adp_type
_atom_site_occupancy
_atom_site_symmetry_multiplicity
_atom_site_calc_flag
_atom_site_refinement_flags
N1 N 0.23221(17) 0.18831(9) 0.54712(17) 0.0320(3) Uani 1 1 d .
Rh1 Rh 0.48213(2) 0.2500 0.44608(2) 0.03478(11) Uani 1 2 d S
O1 O 0.6334(3) 0.2500 0.6559(3) 0.0960(12) Uani 1 2 d S
O2 O 0.8137(4) 0.2997(3) 0.6240(5) 0.0782(12) Uani 0.50 1 d P
O3 O 0.7118(4) 0.2500 0.2966(4) 0.0818(9) Uani 1 2 d S
O4 O 0.2471(4) 0.2500 0.1495(3) 0.0720(8) Uani 1 2 d S
C1 C 0.3081(3) 0.2500 0.5254(3) 0.0296(5) Uani 1 2 d S
C2 C 0.1094(2) 0.21182(13) 0.5814(2) 0.0412(5) Uani 1 1 d .
H2 H 0.046(3) 0.1777(16) 0.598(3) 0.055(7) Uiso 1 1 d .
C3 C 0.2780(2) 0.10897(11) 0.5485(2) 0.0340(4) Uani 1 1 d .
C4 C 0.2102(2) 0.06391(12) 0.4247(2) 0.0398(5) Uani 1 1 d .
C5 C 0.2559(3) -0.01278(14) 0.4325(3) 0.0504(6) Uani 1 1 d .
H5 H 0.215(3) -0.0381(16) 0.364(3) 0.046(7) Uiso 1 1 d .
C6 C 0.3633(3) -0.04177(14) 0.5567(3) 0.0524(6) Uani 1 1 d .
H7 H 0.395(3) -0.0907(16) 0.555(3) 0.058(7) Uiso 1 1 d .
C7 C 0.4252(3) 0.00348(14) 0.6777(3) 0.0497(6) Uani 1 1 d .
H7 H 0.500(3) -0.0170(16) 0.759(3) 0.061(7) Uiso 1 1 d .
C8 C 0.3844(2) 0.08020(13) 0.6775(2) 0.0410(5) Uani 1 1 d .
C9 C 0.0879(3) 0.09438(15) 0.2893(3) 0.0542(6) Uani 1 1 d .
H9 H 0.090(2) 0.1489(14) 0.295(2) 0.044(6) Uiso 1 1 d .
C10 C -0.0665(4) 0.0672(3) 0.2867(5) 0.1005(14) Uani 1 1 d D
H10B H -0.064(5) 0.0122(12) 0.271(4) 0.107(7) Uiso 1 1 d D
H10A H -0.145(3) 0.091(2) 0.208(3) 0.107(7) Uiso 1 1 d D
H10C H -0.086(5) 0.082(2) 0.374(3) 0.107(7) Uiso 1 1 d D
C11 C 0.1147(5) 0.0725(2) 0.1496(3) 0.0892(12) Uani 1 1 d D
H11A H 0.105(4) 0.0167(11) 0.134(3) 0.097(7) Uiso 1 1 d D
H11C H 0.213(3) 0.089(2) 0.151(4) 0.097(7) Uiso 1 1 d D
H11B H 0.037(3) 0.100(2) 0.076(3) 0.097(7) Uiso 1 1 d D
C12 C 0.4481(3) 0.12897(16) 0.8140(3) 0.0597(7) Uani 1 1 d .
H12 H 0.457(3) 0.1775(15) 0.790(3) 0.050(7) Uiso 1 1 d .
C13 C 0.3493(6) 0.1238(3) 0.9063(4) 0.0940(13) Uani 1 1 d .
H13C H 0.351(4) 0.074(2) 0.938(4) 0.094(13) Uiso 1 1 d .
H13B H 0.394(4) 0.157(2) 0.974(5) 0.109(14) Uiso 1 1 d .
H13A H 0.246(5) 0.139(3) 0.852(5) 0.119(16) Uiso 1 1 d .
C14 C 0.6114(5) 0.1095(3) 0.9055(4) 0.0908(13) Uani 1 1 d .
H14C H 0.614(4) 0.064(3) 0.950(4) 0.102(14) Uiso 1 1 d .
H14B H 0.654(4) 0.142(2) 0.982(4) 0.099(12) Uiso 1 1 d .
H14A H 0.679(4) 0.108(2) 0.839(4) 0.102(13) Uiso 1 1 d .
C15 C 0.7659(4) 0.2500 0.6950(5) 0.0596(9) Uani 1 2 d S
C16 C 0.8716(6) 0.2500 0.8479(7) 0.126(3) Uani 1 2 d SD
H16B H 0.824(8) 0.2500 0.924(6) 0.176(17) Uiso 1 2 d SD
H16A H 0.947(4) 0.208(2) 0.865(6) 0.176(17) Uiso 1 1 d D
C17 C 0.6347(4) 0.2500 0.3614(4) 0.0530(8) Uani 1 2 d S
C18 C 0.3390(4) 0.2500 0.2643(4) 0.0457(7) Uani 1 2 d S

loop_
_atom_site_aniso_label
_atom_site_aniso_U_11
_atom_site_aniso_U_22
_atom_site_aniso_U_33
_atom_site_aniso_U_23
_atom_site_aniso_U_13
_atom_site_aniso_U_12
N1 0.0334(8) 0.0331(8) 0.0323(8) 0.0011(7) 0.0153(7) -0.0007(7)
Rh1 0.03813(15) 0.03092(15) 0.04373(16) 0.000 0.02491(11) 0.000
O1 0.0424(15) 0.192(4) 0.0482(15) 0.000 0.0094(12) 0.000
O2 0.0444(19) 0.097(3) 0.096(3) 0.019(2) 0.030(2) -0.0130(19)
O3 0.089(2) 0.086(2) 0.107(2) 0.000 0.079(2) 0.000
O4 0.0820(19) 0.094(2) 0.0421(15) 0.000 0.0248(14) 0.000
C1 0.0319(13) 0.0335(14) 0.0231(12) 0.000 0.0093(10) 0.000
C2 0.0373(10) 0.0439(11) 0.0513(12) 0.0009(10) 0.0266(9) -0.0035(9)
C3 0.0382(10) 0.0316(10) 0.0385(10) 0.0027(8) 0.0213(8) -0.0019(8)
C4 0.0436(11) 0.0369(11) 0.0429(11) -0.0014(9) 0.0204(9) -0.0085(9)
C5 0.0641(15) 0.0379(12) 0.0533(14) -0.0097(11) 0.0261(12) -0.0120(11)
C6 0.0643(15) 0.0316(12) 0.0714(17) 0.0056(11) 0.0365(13) 0.0052(10)
C7 0.0555(14) 0.0444(13) 0.0515(13) 0.0129(11) 0.0218(11) 0.0107(10)
C8 0.0463(11) 0.0419(12) 0.0382(11) 0.0052(9) 0.0194(9) 0.0039(9)
C9 0.0598(14) 0.0474(14) 0.0451(13) -0.0031(11) 0.0065(11) -0.0117(11)
C10 0.0531(18) 0.111(3) 0.106(3) 0.026(3) -0.0102(19) -0.023(2)
C11 0.146(3) 0.0643(19) 0.0393(15) -0.0075(13) 0.0121(18) 0.005(2)
C12 0.0822(18) 0.0507(15) 0.0353(12) 0.0033(11) 0.0079(12) 0.0123(13)
C13 0.143(4) 0.099(3) 0.0458(18) -0.0018(19) 0.041(2) 0.024(3)
C14 0.099(3) 0.076(2) 0.059(2) -0.0042(18) -0.0168(19) 0.014(2)
C15 0.0442(19) 0.063(2) 0.080(3) 0.000 0.0327(19) 0.000
C16 0.049(3) 0.232(9) 0.080(4) 0.000 0.003(2) 0.000
C17 0.0578(19) 0.0398(17) 0.078(2) 0.000 0.0439(19) 0.000
C18 0.0570(19) 0.0473(18) 0.0463(19) 0.000 0.0350(16) 0.000

loop_
_atom_type_symbol
_atom_type_description
_atom_type_scat_dispersion_real
_atom_type_scat_dispersion_imag
_atom_type_scat_source
C C 0.0033 0.0016 'International Tables Vol C Tables 4.2.6.8 and 6.1.1.4'
H H 0.0000 0.0000 'International Tables Vol C Tables 4.2.6.8 and 6.1.1.4'
N N 0.0061 0.0033 'International Tables Vol C Tables 4.2.6.8 and 6.1.1.4'
O O 0.0106 0.0060 'International Tables Vol C Tables 4.2.6.8 and 6.1.1.4'
Rh Rh -1.1178 0.9187 'International Tables Vol C Tables 4.2.6.8 and 6.1.1.4'

loop_
_geom_angle_atom_site_label_1
_geom_angle_atom_site_label_2
_geom_angle_atom_site_label_3
_geom_angle
_geom_angle_site_symmetry_1
_geom_angle_site_symmetry_3
C1 N1 C2 110.44(17) . .
C1 N1 C3 125.53(16) . .
C2 N1 C3 123.81(17) . .
C18 Rh1 C17 89.75(15) . .
C18 Rh1 O1 176.60(12) . .
C17 Rh1 O1 93.66(15) . .
C18 Rh1 C1 86.95(12) . .
C17 Rh1 C1 176.70(13) . .
O1 Rh1 C1 89.65(11) . .
C15 O1 Rh1 127.8(3) . .
C15 O2 O2 48.0(2) . 4_565
N1 C1 N1 104.9(2) . 4_565
N1 C1 Rh1 127.25(11) . .
N1 C1 Rh1 127.25(11) 4_565 .
C2 C2 N1 107.10(11) 4_565 .
C4 C3 C8 122.99(19) . .
C4 C3 N1 119.03(17) . .
C8 C3 N1 117.92(18) . .
C3 C4 C5 116.9(2) . .
C3 C4 C9 122.4(2) . .
C5 C4 C9 120.6(2) . .
C6 C5 C4 121.2(2) . .
C7 C6 C5 120.5(2) . .
C6 C7 C8 121.2(2) . .
C7 C8 C3 117.2(2) . .
C7 C8 C12 120.9(2) . .
C3 C8 C12 121.9(2) . .
C4 C9 C11 111.9(3) . .
C4 C9 C10 109.8(2) . .
C11 C9 C10 112.1(3) . .
C8 C12 C13 110.7(3) . .
C8 C12 C14 113.2(3) . .
C13 C12 C14 110.9(3) . .
O1 C15 O2 111.7(3) . 4_565
O1 C15 O2 111.7(3) . .
O2 C15 O2 84.1(5) 4_565 .
O1 C15 C16 126.2(4) . .
O2 C15 C16 107.6(3) 4_565 .
O2 C15 C16 107.6(3) . .
O3 C17 Rh1 172.2(4) . .
O4 C18 Rh1 179.3(3) . .

loop_
_geom_bond_atom_site_label_1
_geom_bond_atom_site_label_2
_geom_bond_distance
_geom_bond_site_symmetry_2
N1 C1 1.354(2) .
N1 C2 1.391(3) .
N1 C3 1.447(3) .
Rh1 C18 1.813(4) .
Rh1 C17 1.917(3) .
Rh1 O1 2.043(3) .
Rh1 C1 2.070(3) .
O1 C15 1.181(4) .
O2 C15 1.292(5) .
O2 O2 1.730(9) 4_565
O3 C17 1.132(4) .
O4 C18 1.151(4) .
C1 N1 1.354(2) 4_565
C2 C2 1.329(5) 4_565
C3 C4 1.392(3) .
C3 C8 1.398(3) .
C4 C5 1.398(3) .
C4 C9 1.513(3) .
C5 C6 1.374(4) .
C6 C7 1.368(4) .
C7 C8 1.390(3) .
C8 C12 1.514(3) .
C9 C11 1.528(4) .
C9 C10 1.538(5) .
C12 C13 1.525(5) .
C12 C14 1.529(5) .
C15 O2 1.292(5) 4_565
C15 C16 1.474(7) .

loop_
_geom_torsion_atom_site_label_1
_geom_torsion_atom_site_label_2
_geom_torsion_atom_site_label_3
_geom_torsion_atom_site_label_4
_geom_torsion
_geom_torsion_site_symmetry_1
_geom_torsion_site_symmetry_4
C18 Rh1 O1 C15 180.000(5) . .
C17 Rh1 O1 C15 0.000(1) . .
C1 Rh1 O1 C15 180.0 . .
C2 N1 C1 N1 0.3(3) . 4_565
C3 N1 C1 N1 -174.36(12) . 4_565
C2 N1 C1 Rh1 -171.40(16) . .
C3 N1 C1 Rh1 13.9(3) . .
C18 Rh1 C1 N1 85.0(2) . .
C17 Rh1 C1 N1 85.0(2) . .
O1 Rh1 C1 N1 -95.0(2) . .
C18 Rh1 C1 N1 -85.0(2) . 4_565
C17 Rh1 C1 N1 -85.0(2) . 4_565
O1 Rh1 C1 N1 95.0(2) . 4_565
C1 N1 C2 C2 -0.19(17) . 4_565
C3 N1 C2 C2 174.58(14) . 4_565
C1 N1 C3 C4 -101.0(2) . .
C2 N1 C3 C4 85.1(2) . .
C1 N1 C3 C8 81.9(3) . .
C2 N1 C3 C8 -92.1(2) . .
C8 C3 C4 C5 -1.7(3) . .
N1 C3 C4 C5 -178.68(19) . .
C8 C3 C4 C9 175.9(2) . .
N1 C3 C4 C9 -1.1(3) . .
C3 C4 C5 C6 -0.2(3) . .
C9 C4 C5 C6 -177.8(2) . .
C4 C5 C6 C7 1.8(4) . .
C5 C6 C7 C8 -1.7(4) . .
C6 C7 C8 C3 -0.2(4) . .
C6 C7 C8 C12 177.2(2) . .
C4 C3 C8 C7 1.9(3) . .
N1 C3 C8 C7 178.89(19) . .
C4 C3 C8 C12 -175.5(2) . .
N1 C3 C8 C12 1.5(3) . .
C3 C4 C9 C11 134.1(3) . .
C5 C4 C9 C11 -48.5(3) . .
C3 C4 C9 C10 -100.8(3) . .
C5 C4 C9 C10 76.7(3) . .
C7 C8 C12 C13 -89.5(3) . .
C3 C8 C12 C13 87.7(3) . .
C7 C8 C12 C14 35.6(4) . .
C3 C8 C12 C14 -147.1(3) . .
Rh1 O1 C15 O2 -46.1(3) . 4_565
Rh1 O1 C15 O2 46.1(3) . .
Rh1 O1 C15 C16 180.000(2) . .
O2 O2 C15 O1 -111.0(4) 4_565 .
O2 O2 C15 C16 106.6(3) 4_565 .
C18 Rh1 C17 O3 0.000(5) . .
O1 Rh1 C17 O3 180.000(5) . .
C1 Rh1 C17 O3 0.000(10) . .
C17 Rh1 C18 O4 180.00(3) . .
O1 Rh1 C18 O4 0.00(3) . .
C1 Rh1 C18 O4 0.00(3) . .
